data_9016571
loop_
_publ_author_name
'Cox, E.'
'Wardlaw, W.'
'Webster, K.'

_publ_section_title
;
 The Stereochemistry of Quadricovalent Atoms: Copper and Silver
 _cod_database_code 1010483
;
_journal_name_full 'Journal of the Chemical Society'
_journal_page_first 775
_journal_page_last 781
_journal_volume 1936
_journal_year 1936
_chemical_formula_sum 'C8 Ag Cl N4 S4'
_space_group_IT_number 82
_symmetry_space_group_name_Hall 'I -4'
_symmetry_space_group_name_H-M 'I -4'
_cell_angle_alpha 90
_cell_angle_beta 90
_cell_angle_gamma 90
_cell_length_a 12.59
_cell_length_b 12.59
_cell_length_c 5.37
_cell_formula_units_Z 2
_cell_volume 851.188
_database_code_amcsd 0017399
_exptl_crystal_density_diffrn 1.653
_cod_duplicate_entry 1010483
_cod_original_cell_volume 851.189
_cod_original_formula_sum 'S4 C8 N4 Cl Ag'
_cod_database_code 9016571
_amcsd_formula_title 'Ag Cl H20 N4 S4'

loop_
_space_group_symop_operation_xyz
x,y,z
1/2+x,1/2+y,1/2+z
y,-x,-z
1/2+y,1/2-x,1/2-z
-x,-y,z
1/2-x,1/2-y,1/2+z
-y,x,-z
1/2-y,1/2+x,1/2-z

loop_
_atom_site_label
_atom_site_fract_x
_atom_site_fract_y
_atom_site_fract_z
_atom_site_attached_hydrogens
S1 0.10600 0.08800 0.21900 0
C1 0.10000 0.21600 0.25600 0
C2 0.17700 0.28500 0.41500 3
N1 0.01600 0.28500 0.13800 2
Cl1 0.00000 0.50000 0.25000 0
Ag1 0.00000 0.00000 0.00000 0

loop_
_cod_related_entry_id
_cod_related_entry_database
_cod_related_entry_code
1 AMCSD 0017399
